data_7022893
loop_
_publ_author_name
'Wang, Xiuli'
'Luan, Jian'
'Lin, Hongyan'
'Lu, Qilin'
'Xu, Chuang'
'Liu, Guocheng'

_publ_section_title
;
 Effect of flexible bis-pyridyl-bis-amide ligands and dicarboxylates on
 the assembly and properties of multifunctional Cu(II) metal-organic
 coordination polymers.
;
_journal_issue 23
_journal_name_full 'Dalton transactions (Cambridge, England : 2003)'
_journal_page_first 8375
_journal_page_last 8386
_journal_paper_doi 10.1039/c3dt50202c
_journal_volume 42
_journal_year 2013
_chemical_formula_sum 'C15 H14 Cu N3 O6'
_chemical_formula_weight 395.83
_chemical_name_systematic
;
?
;
_space_group_IT_number 2
_symmetry_cell_setting triclinic
_symmetry_space_group_name_Hall '-P 1'
_symmetry_space_group_name_H-M 'P -1'
_atom_sites_solution_hydrogens geom
_atom_sites_solution_primary direct
_atom_sites_solution_secondary difmap
_audit_creation_method SHELXL-97
_cell_angle_alpha 104.553(2)
_cell_angle_beta 99.146(2)
_cell_angle_gamma 98.756(2)
_cell_formula_units_Z 2
_cell_length_a 6.9268(7)
_cell_length_b 10.0557(11)
_cell_length_c 11.1566(13)
_cell_measurement_reflns_used 1136
_cell_measurement_temperature 296(2)
_cell_measurement_theta_max 25.98
_cell_measurement_theta_min 1.93
_cell_volume 727.43(14)
_computing_cell_refinement 'SMART (Bruker, 2001)'
_computing_data_collection 'SMART (Bruker, 2001)'
_computing_data_reduction 'SAINT+ (Bruker, 1999)'
_computing_molecular_graphics 'PLATON (Spek, 2003)'
_computing_publication_material 'SHELXTL (1998)'
_computing_structure_refinement 'SHELXL-97 (Sheldrick, 2008)'
_computing_structure_solution 'SHELXS-97 (Sheldrick, 2008)'
_diffrn_ambient_temperature 296(2)
_diffrn_measured_fraction_theta_full 0.989
_diffrn_measured_fraction_theta_max 0.989
_diffrn_measurement_device_type 'CCD area detector'
_diffrn_measurement_method 'phi and omega scans'
_diffrn_radiation_monochromator graphite
_diffrn_radiation_source 'fine-focus sealed tube'
_diffrn_radiation_type MoK\a
_diffrn_radiation_wavelength 0.71073
_diffrn_reflns_av_R_equivalents 0.0223
_diffrn_reflns_av_unetI/netI 0.0612
_diffrn_reflns_limit_h_max 8
_diffrn_reflns_limit_h_min -8
_diffrn_reflns_limit_k_max 12
_diffrn_reflns_limit_k_min -12
_diffrn_reflns_limit_l_max 9
_diffrn_reflns_limit_l_min -13
_diffrn_reflns_number 4182
_diffrn_reflns_theta_full 25.98
_diffrn_reflns_theta_max 25.98
_diffrn_reflns_theta_min 1.93
_exptl_absorpt_coefficient_mu 1.544
_exptl_absorpt_correction_T_max 0.8245
_exptl_absorpt_correction_T_min 0.8015
_exptl_absorpt_correction_type empirical
_exptl_absorpt_process_details SADABS
_exptl_crystal_colour Green
_exptl_crystal_density_diffrn 1.807
_exptl_crystal_density_method 'not measured'
_exptl_crystal_description BLOCK
_exptl_crystal_F_000 404
_exptl_crystal_size_max 0.15
_exptl_crystal_size_mid 0.14
_exptl_crystal_size_min 0.13
_refine_diff_density_max 0.533
_refine_diff_density_min -0.550
_refine_diff_density_rms 0.091
_refine_ls_extinction_method none
_refine_ls_goodness_of_fit_ref 1.006
_refine_ls_hydrogen_treatment mixed
_refine_ls_matrix_type full
_refine_ls_number_parameters 232
_refine_ls_number_reflns 2824
_refine_ls_number_restraints 0
_refine_ls_restrained_S_all 1.006
_refine_ls_R_factor_all 0.0647
_refine_ls_R_factor_gt 0.0432
_refine_ls_shift/su_max 0.001
_refine_ls_shift/su_mean 0.000
_refine_ls_structure_factor_coef Fsqd
_refine_ls_weighting_details 'calc w=1/[\s^2^(Fo^2^)+(0.0498P)^2^+0.0000P] where P=(Fo^2^+2Fc^2^)/3'
_refine_ls_weighting_scheme calc
_refine_ls_wR_factor_gt 0.0914
_refine_ls_wR_factor_ref 0.0978
_reflns_number_gt 2211
_reflns_number_total 2824
_reflns_threshold_expression >2sigma(I)
_cod_data_source_file c3dt50202c.txt
_cod_data_source_block lj-2
_cod_depositor_comments
;
The following automatic conversions were performed:

'_symmetry_cell_setting' value 'Triclinic' changed to 'triclinic'
according to /home/saulius/struct/CIF-dictionaries/cif_core.dic
dictionary named 'cif_core.dic' version 2.4.2 from 2011-04-26.

Automatic conversion script
Id: cif_fix_values 1891 2012-01-12 08:04:46Z andrius 
;
_cod_database_code 7022893

loop_
_symmetry_equiv_pos_as_xyz
'x, y, z'
'-x, -y, -z'

loop_
_atom_site_label
_atom_site_type_symbol
_atom_site_fract_x
_atom_site_fract_y
_atom_site_fract_z
_atom_site_U_iso_or_equiv
_atom_site_adp_type
_atom_site_occupancy
_atom_site_symmetry_multiplicity
_atom_site_calc_flag
_atom_site_refinement_flags
Cu1 Cu 0.30954(7) 1.21753(4) 0.34085(4) 0.01999(15) Uani 1 1 d .
O1 O 0.1758(4) 1.0305(2) 0.3338(2) 0.0269(6) Uani 1 1 d .
O1W O 0.6441(4) 1.2007(3) 0.3764(3) 0.0367(8) Uani 1 1 d .
H1WA H 0.739(7) 1.224(5) 0.351(4) 0.044 Uiso 1 1 d .
H1WB H 0.606(7) 1.122(5) 0.356(4) 0.044 Uiso 1 1 d .
N1 N -0.3584(4) 0.7221(3) 0.4634(3) 0.0209(7) Uani 1 1 d .
H1A H -0.4312 0.6530 0.4779 0.025 Uiso 1 1 calc R
H1B H -0.3892 0.8035 0.4803 0.025 Uiso 1 1 calc R
C1 C 0.2547(5) 0.9266(3) 0.3438(3) 0.0212(8) Uani 1 1 d .
O2 O 0.4352(4) 0.9227(2) 0.3483(3) 0.0324(7) Uani 1 1 d .
N2 N 0.3249(4) 1.1679(3) 0.1556(3) 0.0208(7) Uani 1 1 d .
C2 C 0.1140(5) 0.8007(3) 0.3526(3) 0.0187(8) Uani 1 1 d .
O3 O -0.0297(4) 0.3058(2) 0.2739(3) 0.0342(7) Uani 1 1 d .
N3 N 0.7636(4) 1.4056(3) 0.0252(3) 0.0287(8) Uani 1 1 d .
H3B H 0.8011 1.3706 0.0858 0.034 Uiso 1 1 calc R
C3 C -0.0637(5) 0.8159(3) 0.3933(3) 0.0188(8) Uani 1 1 d .
H3A H -0.1010 0.9026 0.4086 0.023 Uiso 1 1 calc R
O4 O 0.2890(3) 0.4153(2) 0.3469(2) 0.0210(6) Uani 1 1 d .
C4 C -0.1859(5) 0.7017(3) 0.4111(3) 0.0168(7) Uani 1 1 d .
O5 O 0.5162(4) 1.3880(3) -0.1406(2) 0.0331(7) Uani 1 1 d .
C5 C -0.1340(5) 0.5713(3) 0.3832(3) 0.0189(8) Uani 1 1 d .
H5A H -0.2174 0.4940 0.3917 0.023 Uiso 1 1 calc R
C6 C 0.0438(5) 0.5563(3) 0.3424(3) 0.0181(8) Uani 1 1 d .
C7 C 0.1023(6) 0.4148(3) 0.3180(3) 0.0202(8) Uani 1 1 d .
C8 C 0.1671(5) 0.6705(3) 0.3276(3) 0.0186(8) Uani 1 1 d .
H8A H 0.2857 0.6599 0.3008 0.022 Uiso 1 1 calc R
C9 C 0.4351(5) 1.2636(4) 0.1163(3) 0.0215(8) Uani 1 1 d .
H9A H 0.4998 1.3481 0.1752 0.026 Uiso 1 1 calc R
C10 C 0.4569(5) 1.2424(4) -0.0074(3) 0.0208(8) Uani 1 1 d .
C11 C 0.5820(5) 1.3522(4) -0.0484(4) 0.0230(8) Uani 1 1 d .
C12 C 0.9005(5) 1.5204(4) 0.0073(4) 0.0276(9) Uani 1 1 d .
H12A H 0.9210 1.6023 0.0794 0.033 Uiso 1 1 calc R
H12B H 0.8429 1.5444 -0.0677 0.033 Uiso 1 1 calc R
C13 C 0.3566(5) 1.1168(4) -0.0965(4) 0.0288(9) Uani 1 1 d .
H13A H 0.3627 1.1013 -0.1814 0.035 Uiso 1 1 calc R
C14 C 0.2482(6) 1.0164(4) -0.0557(4) 0.0301(9) Uani 1 1 d .
H14A H 0.1834 0.9306 -0.1126 0.036 Uiso 1 1 calc R
C15 C 0.2368(5) 1.0444(4) 0.0704(4) 0.0267(9) Uani 1 1 d .
H15A H 0.1657 0.9752 0.0974 0.032 Uiso 1 1 calc R

loop_
_atom_site_aniso_label
_atom_site_aniso_U_11
_atom_site_aniso_U_22
_atom_site_aniso_U_33
_atom_site_aniso_U_23
_atom_site_aniso_U_13
_atom_site_aniso_U_12
Cu1 0.0262(3) 0.0135(2) 0.0256(3) 0.00891(19) 0.01260(19) 0.00653(17)
O1 0.0344(15) 0.0136(12) 0.0389(17) 0.0124(12) 0.0152(13) 0.0066(11)
O1W 0.0261(17) 0.0424(18) 0.0399(19) 0.0094(16) 0.0091(14) 0.0033(14)
N1 0.0220(16) 0.0160(15) 0.0292(18) 0.0086(14) 0.0140(14) 0.0049(12)
C1 0.031(2) 0.0141(17) 0.019(2) 0.0032(15) 0.0123(16) 0.0017(15)
O2 0.0266(15) 0.0217(14) 0.0551(19) 0.0158(14) 0.0184(14) 0.0051(11)
N2 0.0205(16) 0.0181(15) 0.0254(18) 0.0057(14) 0.0092(13) 0.0048(12)
C2 0.026(2) 0.0141(17) 0.0162(19) 0.0044(15) 0.0050(15) 0.0045(14)
O3 0.0320(16) 0.0137(13) 0.0526(19) 0.0003(13) 0.0152(14) -0.0002(11)
N3 0.0223(18) 0.0377(19) 0.0294(19) 0.0191(16) 0.0049(14) 0.0005(14)
C3 0.0233(19) 0.0133(17) 0.022(2) 0.0070(15) 0.0052(16) 0.0060(14)
O4 0.0232(14) 0.0162(12) 0.0274(14) 0.0080(11) 0.0091(11) 0.0077(10)
C4 0.0193(18) 0.0179(17) 0.0146(18) 0.0052(15) 0.0035(15) 0.0064(14)
O5 0.0333(16) 0.0420(17) 0.0265(16) 0.0167(14) 0.0062(13) 0.0038(13)
C5 0.0220(19) 0.0153(17) 0.0183(19) 0.0040(15) 0.0047(15) 0.0011(14)
C6 0.0235(19) 0.0127(16) 0.0181(19) 0.0029(15) 0.0045(15) 0.0056(14)
C7 0.033(2) 0.0155(18) 0.0156(19) 0.0058(15) 0.0116(16) 0.0064(16)
C8 0.0213(19) 0.0187(18) 0.0173(19) 0.0050(15) 0.0056(15) 0.0067(14)
C9 0.0216(19) 0.0190(18) 0.023(2) 0.0042(16) 0.0057(16) 0.0032(15)
C10 0.0174(18) 0.0246(19) 0.023(2) 0.0074(16) 0.0087(16) 0.0046(15)
C11 0.023(2) 0.0244(19) 0.023(2) 0.0054(17) 0.0112(17) 0.0049(16)
C12 0.025(2) 0.028(2) 0.032(2) 0.0154(18) 0.0064(18) 0.0000(16)
C13 0.026(2) 0.035(2) 0.022(2) 0.0016(18) 0.0073(17) 0.0044(17)
C14 0.026(2) 0.026(2) 0.031(2) 0.0001(18) 0.0046(18) -0.0031(17)
C15 0.024(2) 0.021(2) 0.037(2) 0.0089(18) 0.0112(18) 0.0010(15)

loop_
_atom_type_symbol
_atom_type_description
_atom_type_scat_dispersion_real
_atom_type_scat_dispersion_imag
_atom_type_scat_source
C C 0.0033 0.0016 'International Tables Vol C Tables 4.2.6.8 and 6.1.1.4'
H H 0.0000 0.0000 'International Tables Vol C Tables 4.2.6.8 and 6.1.1.4'
Cu Cu 0.3201 1.2651 'International Tables Vol C Tables 4.2.6.8 and 6.1.1.4'
N N 0.0061 0.0033 'International Tables Vol C Tables 4.2.6.8 and 6.1.1.4'
O O 0.0106 0.0060 'International Tables Vol C Tables 4.2.6.8 and 6.1.1.4'

loop_
_geom_angle_atom_site_label_1
_geom_angle_atom_site_label_2
_geom_angle_atom_site_label_3
_geom_angle
_geom_angle_site_symmetry_1
_geom_angle_site_symmetry_3
O1 Cu1 O4 147.97(10) . 1_565
O1 Cu1 N2 94.76(11) . .
O4 Cu1 N2 92.78(11) 1_565 .
O1 Cu1 N1 91.07(11) . 2_576
O4 Cu1 N1 87.76(10) 1_565 2_576
N2 Cu1 N1 168.01(11) . 2_576
O1 Cu1 O1W 102.11(11) . .
O4 Cu1 O1W 109.53(11) 1_565 .
N2 Cu1 O1W 85.06(12) . .
N1 Cu1 O1W 83.48(11) 2_576 .
C1 O1 Cu1 127.8(2) . .
Cu1 O1W H1WA 137(4) . .
Cu1 O1W H1WB 86(4) . .
H1WA O1W H1WB 114(5) . .
C4 N1 Cu1 115.5(2) . 2_576
C4 N1 H1A 120.0 . .
Cu1 N1 H1A 78.1 2_576 .
C4 N1 H1B 120.0 . .
Cu1 N1 H1B 77.0 2_576 .
H1A N1 H1B 120.0 . .
O2 C1 O1 125.4(3) . .
O2 C1 C2 119.3(3) . .
O1 C1 C2 115.3(3) . .
C9 N2 C15 118.0(3) . .
C9 N2 Cu1 117.5(2) . .
C15 N2 Cu1 124.5(2) . .
C8 C2 C3 119.6(3) . .
C8 C2 C1 119.8(3) . .
C3 C2 C1 120.4(3) . .
C11 N3 C12 122.8(3) . .
C11 N3 H3B 118.6 . .
C12 N3 H3B 118.6 . .
C2 C3 C4 120.4(3) . .
C2 C3 H3A 119.8 . .
C4 C3 H3A 119.8 . .
C7 O4 Cu1 106.1(2) . 1_545
C5 C4 C3 119.6(3) . .
C5 C4 N1 120.8(3) . .
C3 C4 N1 119.5(3) . .
C4 C5 C6 119.8(3) . .
C4 C5 H5A 120.1 . .
C6 C5 H5A 120.1 . .
C8 C6 C5 120.4(3) . .
C8 C6 C7 120.5(3) . .
C5 C6 C7 119.1(3) . .
O3 C7 O4 123.9(3) . .
O3 C7 C6 119.7(3) . .
O4 C7 C6 116.4(3) . .
C6 C8 C2 120.1(3) . .
C6 C8 H8A 119.9 . .
C2 C8 H8A 119.9 . .
N2 C9 C10 123.0(3) . .
N2 C9 H9A 118.5 . .
C10 C9 H9A 118.5 . .
C9 C10 C13 118.6(3) . .
C9 C10 C11 121.6(3) . .
C13 C10 C11 119.7(3) . .
O5 C11 N3 124.7(3) . .
O5 C11 C10 120.8(3) . .
N3 C11 C10 114.6(3) . .
N3 C12 C12 110.6(4) . 2_785
N3 C12 H12A 109.5 . .
C12 C12 H12A 109.5 2_785 .
N3 C12 H12B 109.5 . .
C12 C12 H12B 109.5 2_785 .
H12A C12 H12B 108.1 . .
C14 C13 C10 118.5(3) . .
C14 C13 H13A 120.8 . .
C10 C13 H13A 120.8 . .
C13 C14 C15 119.4(3) . .
C13 C14 H14A 120.3 . .
C15 C14 H14A 120.3 . .
N2 C15 C14 122.4(3) . .
N2 C15 H15A 118.8 . .
C14 C15 H15A 118.8 . .

loop_
_geom_bond_atom_site_label_1
_geom_bond_atom_site_label_2
_geom_bond_distance
_geom_bond_site_symmetry_2
Cu1 O1 1.943(2) .
Cu1 O4 2.000(2) 1_565
Cu1 N2 2.025(3) .
Cu1 N1 2.071(3) 2_576
Cu1 O1W 2.328(3) .
O1 C1 1.271(4) .
O1W H1WA 0.78(5) .
O1W H1WB 0.76(4) .
N1 C4 1.430(4) .
N1 Cu1 2.071(3) 2_576
N1 H1A 0.8600 .
N1 H1B 0.8600 .
C1 O2 1.250(4) .
C1 C2 1.510(5) .
N2 C9 1.339(4) .
N2 C15 1.345(4) .
C2 C8 1.386(5) .
C2 C3 1.394(5) .
O3 C7 1.249(4) .
N3 C11 1.338(5) .
N3 C12 1.454(4) .
N3 H3B 0.8600 .
C3 C4 1.395(5) .
C3 H3A 0.9300 .
O4 C7 1.281(4) .
O4 Cu1 2.000(2) 1_545
C4 C5 1.385(5) .
O5 C11 1.218(4) .
C5 C6 1.395(5) .
C5 H5A 0.9300 .
C6 C8 1.385(5) .
C6 C7 1.509(5) .
C8 H8A 0.9300 .
C9 C10 1.379(5) .
C9 H9A 0.9300 .
C10 C13 1.396(5) .
C10 C11 1.506(5) .
C12 C12 1.518(7) 2_785
C12 H12A 0.9700 .
C12 H12B 0.9700 .
C13 C14 1.378(5) .
C13 H13A 0.9300 .
C14 C15 1.382(5) .
C14 H14A 0.9300 .
C15 H15A 0.9300 .

loop_
_geom_torsion_atom_site_label_1
_geom_torsion_atom_site_label_2
_geom_torsion_atom_site_label_3
_geom_torsion_atom_site_label_4
_geom_torsion
_geom_torsion_site_symmetry_1
_geom_torsion_site_symmetry_4
O4 Cu1 O1 C1 -172.3(2) 1_565 .
N2 Cu1 O1 C1 84.7(3) . .
N1 Cu1 O1 C1 -84.8(3) 2_576 .
O1W Cu1 O1 C1 -1.3(3) . .
Cu1 O1 C1 O2 -7.2(5) . .
Cu1 O1 C1 C2 171.8(2) . .
O1 Cu1 N2 C9 -170.8(3) . .
O4 Cu1 N2 C9 40.4(3) 1_565 .
N1 Cu1 N2 C9 -51.9(7) 2_576 .
O1W Cu1 N2 C9 -69.0(3) . .
O1 Cu1 N2 C15 7.3(3) . .
O4 Cu1 N2 C15 -141.6(3) 1_565 .
N1 Cu1 N2 C15 126.1(5) 2_576 .
O1W Cu1 N2 C15 109.0(3) . .
O2 C1 C2 C8 -19.4(5) . .
O1 C1 C2 C8 161.6(3) . .
O2 C1 C2 C3 156.7(3) . .
O1 C1 C2 C3 -22.3(5) . .
C8 C2 C3 C4 1.2(5) . .
C1 C2 C3 C4 -174.9(3) . .
C2 C3 C4 C5 -2.6(5) . .
C2 C3 C4 N1 174.5(3) . .
Cu1 N1 C4 C5 90.7(3) 2_576 .
Cu1 N1 C4 C3 -86.4(3) 2_576 .
C3 C4 C5 C6 2.5(5) . .
N1 C4 C5 C6 -174.6(3) . .
C4 C5 C6 C8 -1.1(5) . .
C4 C5 C6 C7 177.4(3) . .
Cu1 O4 C7 O3 -11.3(4) 1_545 .
Cu1 O4 C7 C6 167.4(2) 1_545 .
C8 C6 C7 O3 -146.7(4) . .
C5 C6 C7 O3 34.9(5) . .
C8 C6 C7 O4 34.6(5) . .
C5 C6 C7 O4 -143.9(3) . .
C5 C6 C8 C2 -0.3(5) . .
C7 C6 C8 C2 -178.8(3) . .
C3 C2 C8 C6 0.3(5) . .
C1 C2 C8 C6 176.4(3) . .
C15 N2 C9 C10 2.0(5) . .
Cu1 N2 C9 C10 -179.9(3) . .
N2 C9 C10 C13 1.3(5) . .
N2 C9 C10 C11 180.0(3) . .
C12 N3 C11 O5 3.9(6) . .
C12 N3 C11 C10 -175.0(3) . .
C9 C10 C11 O5 -130.4(4) . .
C13 C10 C11 O5 48.2(5) . .
C9 C10 C11 N3 48.6(5) . .
C13 C10 C11 N3 -132.8(4) . .
C11 N3 C12 C12 -125.1(4) . 2_785
C9 C10 C13 C14 -3.3(5) . .
C11 C10 C13 C14 178.0(3) . .
C10 C13 C14 C15 2.1(6) . .
C9 N2 C15 C14 -3.3(5) . .
Cu1 N2 C15 C14 178.7(3) . .
C13 C14 C15 N2 1.3(6) . .
